data_4310609
loop_
_publ_author_name
'Miao Du'
'Ya-Mei Guo'
'Shen-Tan Chen'
'Xian-He Bu'
'Stuart R. Batten'
'Joan Ribas'
'Susumu Kitagawa'

_publ_contact_author
;
  Xian-He Bu
  Department of Chemistry, Nankai University, Tianjin 300071,China
;
_publ_contact_author_email buxh@nankai.edu.cn
_publ_section_title
;
 Preparation of Acentric Porous Coordination Frameworks from an
 Interpenetrated Diamondoid Array through Anion-Exchange Procedures:
 Crystal Structures and Properties
;
_journal_name_full 'Inorganic Chemistry'
_journal_page_first 1287
_journal_page_last 1293
_journal_paper_doi 10.1021/ic0351242
_journal_volume 43
_journal_year 2004
_chemical_formula_sum 'C12 H11 Cu N10 O2.5'
_chemical_formula_weight 398.85
_chemical_name_systematic
; 
 ? 
;
_space_group_IT_number 33
_symmetry_cell_setting orthorhombic
_symmetry_space_group_name_Hall 'P 2c -2n'
_symmetry_space_group_name_H-M 'P n a 21'
_atom_sites_solution_hydrogens geom
_atom_sites_solution_primary direct
_atom_sites_solution_secondary difmap
_audit_creation_method SHELXL-97
_cell_angle_alpha 90.00
_cell_angle_beta 90.00
_cell_angle_gamma 90.00
_cell_formula_units_Z 4
_cell_length_a 6.379(2)
_cell_length_b 10.060(3)
_cell_length_c 27.232(9)
_cell_measurement_temperature 293(2)
_cell_volume 1747.6(10)
_computing_cell_refinement 'Bruker SMART'
_computing_data_collection 'Bruker SMART'
_computing_data_reduction 'Bruker SHELXTL'
_computing_molecular_graphics 'Bruker SHELXTL'
_computing_publication_material 'Bruker SHELXTL'
_computing_structure_refinement 'SHELXL-97 (Sheldrick, 1997)'
_computing_structure_solution 'SHELXS-97 (Sheldrick, 1990)'
_diffrn_ambient_temperature 293(2)
_diffrn_measured_fraction_theta_full 0.986
_diffrn_measured_fraction_theta_max 0.986
_diffrn_measurement_device_type 'CCD area detector'
_diffrn_measurement_method 'phi and omega scans'
_diffrn_radiation_monochromator graphite
_diffrn_radiation_source 'fine-focus sealed tube'
_diffrn_radiation_type MoK\a
_diffrn_radiation_wavelength 0.71073
_diffrn_reflns_av_R_equivalents 0.1102
_diffrn_reflns_av_sigmaI/netI 0.1397
_diffrn_reflns_limit_h_max 7
_diffrn_reflns_limit_h_min -7
_diffrn_reflns_limit_k_max 11
_diffrn_reflns_limit_k_min -10
_diffrn_reflns_limit_l_max 23
_diffrn_reflns_limit_l_min -32
_diffrn_reflns_number 6616
_diffrn_reflns_theta_full 25.03
_diffrn_reflns_theta_max 25.03
_diffrn_reflns_theta_min 3.78
_exptl_absorpt_coefficient_mu 1.282
_exptl_absorpt_correction_T_max 0.8825
_exptl_absorpt_correction_T_min 0.6996
_exptl_absorpt_correction_type multi-scan
_exptl_absorpt_process_details SADABS
_exptl_crystal_colour deep_green
_exptl_crystal_density_diffrn 1.516
_exptl_crystal_density_method 'not measured'
_exptl_crystal_description block
_exptl_crystal_F_000 808
_exptl_crystal_size_max 0.30
_exptl_crystal_size_mid 0.25
_exptl_crystal_size_min 0.10
_refine_diff_density_max 0.459
_refine_diff_density_min -0.613
_refine_diff_density_rms 0.099
_refine_ls_abs_structure_details 'Flack H D (1983), Acta Cryst. A39, 876-881'
_refine_ls_abs_structure_Flack 0.00(1)
_refine_ls_extinction_method none
_refine_ls_goodness_of_fit_ref 1.007
_refine_ls_hydrogen_treatment mixed
_refine_ls_matrix_type full
_refine_ls_number_parameters 244
_refine_ls_number_reflns 2547
_refine_ls_number_restraints 157
_refine_ls_restrained_S_all 0.977
_refine_ls_R_factor_all 0.1382
_refine_ls_R_factor_gt 0.0489
_refine_ls_shift/su_max 0.003
_refine_ls_shift/su_mean 0.001
_refine_ls_structure_factor_coef Fsqd
_refine_ls_weighting_details 'calc w=1/[\s^2^(Fo^2^)+(0.1100P)^2^+0.0000P] where P=(Fo^2^+2Fc^2^)/3'
_refine_ls_weighting_scheme calc
_refine_ls_wR_factor_gt 0.1229
_refine_ls_wR_factor_ref 0.1708
_reflns_number_gt 1110
_reflns_number_total 2547
_reflns_threshold_expression >2sigma(I)
_cod_data_source_file ic0351242si20030925_043813_2.cif
_cod_data_source_block 2
_cod_depositor_comments
;
The following automatic conversions were performed:
'_symmetry_cell_setting' value 'Orthorhombic' changed to 'orthorhombic'
according to '/home/saulius/struct/CIF-dictionaries/cif_core.dic'
dictionary named 'cif_core.dic' version 2.4.1 from
2010-06-29.

'_exptl_absorpt_correction_type' value 'MULTI-SCAN' changed
to 'multi-scan' according to
'/home/saulius/struct/CIF-dictionaries/cif_core.dic' dictionary named
'cif_core.dic' version 2.4.1 from 2010-06-29.

Automatic conversion script
Id: cif_fix_enum 1527 2010-12-29 10:47:43Z saulius 
;
_cod_original_cell_volume 1747.3(10)
_cod_original_formula_sum 'C12 H11 Cu N10 O2.50'
_cod_database_code 4310609

loop_
_symmetry_equiv_pos_as_xyz
'x, y, z'
'-x, -y, z+1/2'
'x+1/2, -y+1/2, z'
'-x+1/2, y+1/2, z+1/2'

loop_
_atom_site_label
_atom_site_type_symbol
_atom_site_fract_x
_atom_site_fract_y
_atom_site_fract_z
_atom_site_U_iso_or_equiv
_atom_site_adp_type
_atom_site_occupancy
_atom_site_symmetry_multiplicity
_atom_site_calc_flag
_atom_site_refinement_flags
_atom_site_disorder_assembly
_atom_site_disorder_group
Cu1 Cu -0.0014(7) -0.5002(4) -0.9994(4) 0.0244(4) Uani 1 1 d . . .
O1 O -0.2231(11) -0.5827(7) -0.7494(11) 0.0339(17) Uani 1 1 d U . .
N1 N -0.118(4) -0.542(2) -0.5661(7) 0.024(5) Uani 1 1 d U . .
N2 N -0.535(4) -0.644(2) -0.7236(10) 0.039(7) Uani 1 1 d U . .
N3 N -0.544(4) -0.627(2) -0.7755(10) 0.038(6) Uani 1 1 d U . .
N4 N -0.115(4) -0.534(2) -0.9307(9) 0.029(6) Uani 1 1 d U . .
N5 N -0.239(4) -0.373(2) -1.0104(9) 0.030(6) Uani 1 1 d U . .
N6 N -0.260(4) -0.281(3) -0.9853(9) 0.042(8) Uani 1 1 d U . .
N7 N -0.292(4) -0.192(3) -0.9618(11) 0.053(8) Uani 1 1 d U . .
N8 N 0.226(4) -0.633(2) -0.9850(9) 0.036(7) Uani 1 1 d U . .
N9 N 0.257(3) -0.723(2) -1.0123(7) 0.024(6) Uani 1 1 d U . .
N10 N 0.280(4) -0.821(2) -1.0368(10) 0.040(7) Uani 1 1 d U . .
C1 C 0.014(4) -0.522(2) -0.6056(10) 0.028(6) Uani 1 1 d U . .
H1A H 0.1475 -0.4878 -0.6008 0.034 Uiso 1 1 calc R . .
C2 C -0.055(5) -0.553(4) -0.6525(12) 0.039(9) Uani 1 1 d U . .
H2A H 0.0400 -0.5524 -0.6785 0.047 Uiso 1 1 calc R . .
C3 C -0.272(5) -0.588(3) -0.6615(13) 0.038(9) Uani 1 1 d U . .
C4 C -0.399(5) -0.604(3) -0.6200(11) 0.036(9) Uani 1 1 d U . .
H4A H -0.5343 -0.6372 -0.6233 0.043 Uiso 1 1 calc R . .
C5 C -0.324(4) -0.570(3) -0.5741(11) 0.029(7) Uani 1 1 d U . .
H5A H -0.4167 -0.5672 -0.5478 0.035 Uiso 1 1 calc R . .
C6 C -0.347(5) -0.613(2) -0.7083(10) 0.028(7) Uani 1 1 d U . .
C7 C -0.358(5) -0.597(3) -0.7869(9) 0.026(7) Uani 1 1 d U . .
C8 C -0.261(4) -0.588(3) -0.8383(10) 0.019(6) Uani 1 1 d U . .
C9 C -0.061(5) -0.556(3) -0.8446(11) 0.033(8) Uani 1 1 d U . .
H9A H 0.0285 -0.5427 -0.8181 0.040 Uiso 1 1 calc R . .
C10 C 0.006(4) -0.544(3) -0.8918(11) 0.030(6) Uani 1 1 d U . .
H10A H 0.1503 -0.5418 -0.8970 0.036 Uiso 1 1 calc R . .
C11 C -0.311(5) -0.573(3) -0.9238(11) 0.031(8) Uani 1 1 d U . .
H11A H -0.3959 -0.5866 -0.9512 0.037 Uiso 1 1 calc R . .
C12 C -0.395(5) -0.594(3) -0.8784(10) 0.031(7) Uani 1 1 d U . .
H12A H -0.5376 -0.6108 -0.8744 0.037 Uiso 1 1 calc R . .
O2 O -0.073(6) -0.198(4) -0.8565(14) 0.128(14) Uani 0.50 1 d PU . .
O3 O -0.359(10) -0.249(7) -0.712(3) 0.28(3) Uani 0.50 1 d PU . .
O4 O -0.189(8) -0.204(6) -0.660(2) 0.21(2) Uani 0.50 1 d PU . .

loop_
_atom_site_aniso_label
_atom_site_aniso_U_11
_atom_site_aniso_U_22
_atom_site_aniso_U_33
_atom_site_aniso_U_23
_atom_site_aniso_U_13
_atom_site_aniso_U_12
Cu1 0.0286(6) 0.0253(6) 0.0193(6) 0.0025(6) 0.0016(6) 0.0044(6)
O1 0.035(4) 0.047(4) 0.020(3) -0.003(6) -0.001(6) -0.005(3)
N1 0.033(7) 0.024(6) 0.016(7) 0.001(5) 0.000(5) 0.002(5)
N2 0.042(9) 0.047(8) 0.027(8) -0.003(5) 0.000(5) -0.007(5)
N3 0.039(8) 0.051(8) 0.022(7) 0.001(5) -0.001(5) -0.007(5)
N4 0.033(8) 0.033(8) 0.022(8) 0.004(5) -0.002(5) 0.001(5)
N5 0.031(7) 0.032(7) 0.027(8) 0.001(5) -0.003(5) 0.008(5)
N6 0.041(9) 0.045(9) 0.039(10) 0.004(6) -0.004(5) 0.002(6)
N7 0.056(9) 0.052(9) 0.053(9) -0.002(6) 0.001(6) 0.002(6)
N8 0.036(8) 0.039(8) 0.034(8) 0.001(5) -0.005(5) 0.008(5)
N9 0.025(7) 0.027(7) 0.020(7) 0.003(5) -0.005(5) 0.006(5)
N10 0.046(9) 0.035(8) 0.038(8) 0.001(5) -0.003(5) 0.010(5)
C1 0.024(8) 0.035(8) 0.026(7) -0.003(5) 0.001(5) -0.004(5)
C2 0.036(10) 0.044(10) 0.037(10) -0.001(6) 0.004(6) -0.006(6)
C3 0.037(10) 0.044(10) 0.033(10) -0.002(6) -0.002(6) -0.002(6)
C4 0.035(10) 0.043(10) 0.029(10) 0.001(6) -0.001(6) -0.007(6)
C5 0.030(9) 0.035(9) 0.023(9) 0.003(5) 0.006(5) -0.001(5)
C6 0.032(9) 0.031(9) 0.023(8) 0.003(5) 0.002(5) -0.001(5)
C7 0.032(9) 0.031(8) 0.015(8) -0.002(5) -0.002(5) 0.000(5)
C8 0.019(8) 0.026(8) 0.011(8) 0.002(5) 0.000(5) -0.001(5)
C9 0.031(9) 0.043(9) 0.026(9) 0.001(5) -0.003(5) -0.004(5)
C10 0.025(8) 0.032(8) 0.032(8) 0.007(6) -0.002(5) -0.005(6)
C11 0.028(10) 0.038(9) 0.027(9) 0.001(6) -0.006(5) -0.002(6)
C12 0.030(9) 0.038(9) 0.023(9) 0.002(5) 0.003(5) -0.005(5)
O2 0.131(15) 0.126(15) 0.128(15) -0.003(7) -0.001(7) 0.000(7)
O3 0.28(3) 0.28(3) 0.28(3) -0.002(7) 0.000(7) 0.003(7)
O4 0.21(2) 0.21(2) 0.21(2) 0.001(7) 0.000(7) 0.001(7)

loop_
_atom_type_symbol
_atom_type_description
_atom_type_scat_dispersion_real
_atom_type_scat_dispersion_imag
_atom_type_scat_source
C C 0.0033 0.0016 'International Tables Vol C Tables 4.2.6.8 and 6.1.1.4'
H H 0.0000 0.0000 'International Tables Vol C Tables 4.2.6.8 and 6.1.1.4'
N N 0.0061 0.0033 'International Tables Vol C Tables 4.2.6.8 and 6.1.1.4'
O O 0.0106 0.0060 'International Tables Vol C Tables 4.2.6.8 and 6.1.1.4'
Cu Cu 0.3201 1.2651 'International Tables Vol C Tables 4.2.6.8 and 6.1.1.4'

loop_
_geom_angle_atom_site_label_1
_geom_angle_atom_site_label_2
_geom_angle_atom_site_label_3
_geom_angle
_geom_angle_site_symmetry_1
_geom_angle_site_symmetry_3
_geom_angle_publ_flag
N8 Cu1 N1 92.4(10) . 2_544 ?
N8 Cu1 N5 176.3(15) . . ?
N1 Cu1 N5 91.1(11) 2_544 . ?
N8 Cu1 N4 88.0(11) . . ?
N1 Cu1 N4 177.1(13) 2_544 . ?
N5 Cu1 N4 88.6(11) . . ?
C7 O1 C6 102.7(8) . . ?
C5 N1 C1 120(3) . . ?
C5 N1 Cu1 123.6(19) . 2_545 ?
C1 N1 Cu1 116.2(19) . 2_545 ?
C6 N2 N3 109(3) . . ?
C7 N3 N2 104(3) . . ?
C10 N4 C11 115(3) . . ?
C10 N4 Cu1 123(2) . . ?
C11 N4 Cu1 121(2) . . ?
N6 N5 Cu1 121(2) . . ?
Cu1 N7 N6 119(2) 3_545 3_545 ?
Cu1 N10 N9 116(2) 3_435 3_435 ?
N7 N6 N5 176(4) . . ?
N9 N8 Cu1 120(2) . . ?
N10 N9 N8 174(3) . . ?
C2 C1 N1 120(3) . . ?
C1 C2 C3 121(3) . . ?
C4 C3 C6 122(3) . . ?
C4 C3 C2 116(3) . . ?
C6 C3 C2 122(3) . . ?
C5 C4 C3 120(3) . . ?
N1 C5 C4 122(3) . . ?
N2 C6 O1 108(3) . . ?
N2 C6 C3 131(3) . . ?
O1 C6 C3 120(3) . . ?
N3 C7 O1 116(3) . . ?
N3 C7 C8 128(3) . . ?
O1 C7 C8 115(3) . . ?
C9 C8 C12 120(3) . . ?
C9 C8 C7 121(3) . . ?
C12 C8 C7 118(3) . . ?
C8 C9 C10 117(3) . . ?
N4 C10 C9 126(3) . . ?
N4 C11 C12 123(3) . . ?
C11 C12 C8 118(3) . . ?

loop_
_geom_bond_atom_site_label_1
_geom_bond_atom_site_label_2
_geom_bond_distance
_geom_bond_site_symmetry_2
_geom_bond_publ_flag
Cu1 N8 2.01(2) . ?
Cu1 N1 2.01(2) 2_544 ?
Cu1 N5 2.01(2) . ?
Cu1 N4 2.04(3) . ?
Cu1 N7 2.56(3) 3_545 ?
Cu1 N10 2.49(2) 3_435 ?
O1 C7 1.35(3) . ?
O1 C6 1.40(3) . ?
N1 C5 1.36(3) . ?
N1 C1 1.38(3) . ?
N1 Cu1 2.01(2) 2_545 ?
N2 C6 1.31(3) . ?
N2 N3 1.423(12) . ?
N3 C7 1.26(3) . ?
N4 C10 1.31(3) . ?
N4 C11 1.32(3) . ?
N5 N6 1.16(3) . ?
N6 N7 1.12(4) . ?
N8 N9 1.19(3) . ?
N9 N10 1.20(3) . ?
C1 C2 1.39(4) . ?
C2 C3 1.45(4) . ?
C3 C4 1.40(4) . ?
C3 C6 1.38(4) . ?
C4 C5 1.38(4) . ?
C7 C8 1.53(4) . ?
C8 C9 1.33(3) . ?
C8 C12 1.39(3) . ?
C9 C10 1.36(4) . ?
C11 C12 1.36(4) . ?

loop_
_geom_torsion_atom_site_label_1
_geom_torsion_atom_site_label_2
_geom_torsion_atom_site_label_3
_geom_torsion_atom_site_label_4
_geom_torsion
_geom_torsion_site_symmetry_1
_geom_torsion_site_symmetry_2
_geom_torsion_site_symmetry_3
_geom_torsion_site_symmetry_4
_geom_torsion_publ_flag
C6 N2 N3 C7 4(4) . . . . ?
N8 Cu1 N4 C10 43(2) . . . . ?
N1 Cu1 N4 C10 -55(29) 2_544 . . . ?
N5 Cu1 N4 C10 -138(2) . . . . ?
N8 Cu1 N4 C11 -124(2) . . . . ?
N1 Cu1 N4 C11 138(27) 2_544 . . . ?
N5 Cu1 N4 C11 55(2) . . . . ?
N8 Cu1 N5 N6 80(24) . . . . ?
N1 Cu1 N5 N6 -118(3) 2_544 . . . ?
N4 Cu1 N5 N6 59(3) . . . . ?
Cu1 N5 N6 N7 -162(48) . . . . ?
N1 Cu1 N8 N9 -55(2) 2_544 . . . ?
N5 Cu1 N8 N9 107(23) . . . . ?
N4 Cu1 N8 N9 127(2) . . . . ?
Cu1 N8 N9 N10 -108(29) . . . . ?
C5 N1 C1 C2 -11(4) . . . . ?
Cu1 N1 C1 C2 178(2) 2_545 . . . ?
N1 C1 C2 C3 9(4) . . . . ?
C1 C2 C3 C4 -8(4) . . . . ?
C1 C2 C3 C6 176(3) . . . . ?
C6 C3 C4 C5 -176(3) . . . . ?
C2 C3 C4 C5 8(4) . . . . ?
C1 N1 C5 C4 12(4) . . . . ?
Cu1 N1 C5 C4 -177(2) 2_545 . . . ?
C3 C4 C5 N1 -11(4) . . . . ?
N3 N2 C6 O1 -3(3) . . . . ?
N3 N2 C6 C3 166(3) . . . . ?
C7 O1 C6 N2 1.2(17) . . . . ?
C7 O1 C6 C3 -170(3) . . . . ?
C4 C3 C6 N2 5(5) . . . . ?
C2 C3 C6 N2 -180(3) . . . . ?
C4 C3 C6 O1 174(2) . . . . ?
C2 C3 C6 O1 -11(4) . . . . ?
N2 N3 C7 O1 -4(3) . . . . ?
N2 N3 C7 C8 170(2) . . . . ?
C6 O1 C7 N3 2(2) . . . . ?
C6 O1 C7 C8 -173(3) . . . . ?
N3 C7 C8 C9 -179(3) . . . . ?
O1 C7 C8 C9 -5(4) . . . . ?
N3 C7 C8 C12 10(4) . . . . ?
O1 C7 C8 C12 -176(2) . . . . ?
C12 C8 C9 C10 -7(4) . . . . ?
C7 C8 C9 C10 -177(3) . . . . ?
C11 N4 C10 C9 -18(4) . . . . ?
Cu1 N4 C10 C9 175(2) . . . . ?
C8 C9 C10 N4 14(5) . . . . ?
C10 N4 C11 C12 14(4) . . . . ?
Cu1 N4 C11 C12 -178(2) . . . . ?
N4 C11 C12 C8 -7(4) . . . . ?
C9 C8 C12 C11 4(4) . . . . ?
C7 C8 C12 C11 174(3) . . . . ?
